data_7207619
loop_
_publ_author_name
'Han, Min-Le'
'Wang, Jian-Ge'
'Ma, Lu-Fang'
'Guo, Hui'
'Wang, Li-Ya'

_publ_section_title
;
 Construction of Cd(ii) coordination polymers based on R-isophthalate (R =
 --CH3 or --OCH3) and flexible N-donor co-ligands: Syntheses, structures
 and photoluminescence
;
_journal_issue 8
_journal_name_full CrystEngComm
_journal_page_first 2691
_journal_paper_doi 10.1039/c2ce06511h
_journal_volume 14
_journal_year 2012
_chemical_formula_sum 'C16 H20 Cd N6 O6'
_chemical_formula_weight 504.78
_chemical_name_systematic
;

?

;
_space_group_IT_number 2
_symmetry_cell_setting triclinic
_symmetry_space_group_name_Hall '-P 1'
_symmetry_space_group_name_H-M 'P -1'
_atom_sites_solution_hydrogens geom
_atom_sites_solution_primary direct
_atom_sites_solution_secondary difmap
_audit_creation_method SHELXL-97
_cell_angle_alpha 81.775(2)
_cell_angle_beta 66.0240(10)
_cell_angle_gamma 70.7420(10)
_cell_formula_units_Z 2
_cell_length_a 10.3443(14)
_cell_length_b 10.6769(14)
_cell_length_c 11.0401(15)
_cell_measurement_reflns_used 2998
_cell_measurement_temperature 293(2)
_cell_measurement_theta_max 25.50
_cell_measurement_theta_min 2.26
_cell_volume 1051.7(2)
_computing_cell_refinement 'Bruker SMART'
_computing_data_collection 'Bruker SMART'
_computing_data_reduction 'Bruker SAINT'
_computing_molecular_graphics 'Bruker SHELXTL'
_computing_publication_material 'Bruker SHELXTL'
_computing_structure_refinement 'SHELXL-97 (Sheldrick, 1997)'
_computing_structure_solution 'SHELXS-97 (Sheldrick, 1990)'
_diffrn_ambient_temperature 293(2)
_diffrn_measured_fraction_theta_full 0.991
_diffrn_measured_fraction_theta_max 0.991
_diffrn_measurement_device_type 'CCD area detector'
_diffrn_measurement_method 'phi and omega scans'
_diffrn_radiation_monochromator graphite
_diffrn_radiation_source 'fine-focus sealed tube'
_diffrn_radiation_type MoK\a
_diffrn_radiation_wavelength 0.71073
_diffrn_reflns_av_R_equivalents 0.0219
_diffrn_reflns_av_sigmaI/netI 0.0354
_diffrn_reflns_limit_h_max 12
_diffrn_reflns_limit_h_min -12
_diffrn_reflns_limit_k_max 12
_diffrn_reflns_limit_k_min -12
_diffrn_reflns_limit_l_max 13
_diffrn_reflns_limit_l_min -13
_diffrn_reflns_number 7814
_diffrn_reflns_theta_full 25.50
_diffrn_reflns_theta_max 25.50
_diffrn_reflns_theta_min 2.26
_exptl_absorpt_coefficient_mu 1.082
_exptl_absorpt_correction_T_max 0.8811
_exptl_absorpt_correction_T_min 0.7373
_exptl_absorpt_correction_type multi-scan
_exptl_absorpt_process_details sadabs
_exptl_crystal_colour colorless
_exptl_crystal_density_diffrn 1.594
_exptl_crystal_density_method 'not measured'
_exptl_crystal_description block
_exptl_crystal_F_000 508
_exptl_crystal_size_max 0.30
_exptl_crystal_size_mid 0.19
_exptl_crystal_size_min 0.12
_refine_diff_density_max 0.394
_refine_diff_density_min -0.470
_refine_diff_density_rms 0.063
_refine_ls_extinction_method none
_refine_ls_goodness_of_fit_ref 1.034
_refine_ls_hydrogen_treatment constr
_refine_ls_matrix_type full
_refine_ls_number_parameters 263
_refine_ls_number_reflns 3883
_refine_ls_number_restraints 6
_refine_ls_restrained_S_all 1.035
_refine_ls_R_factor_all 0.0394
_refine_ls_R_factor_gt 0.0306
_refine_ls_shift/su_max 0.001
_refine_ls_shift/su_mean 0.000
_refine_ls_structure_factor_coef Fsqd
_refine_ls_weighting_details 'calc w=1/[\s^2^(Fo^2^)+(0.0354P)^2^+0.1319P] where P=(Fo^2^+2Fc^2^)/3'
_refine_ls_weighting_scheme calc
_refine_ls_wR_factor_gt 0.0682
_refine_ls_wR_factor_ref 0.0714
_reflns_number_gt 3294
_reflns_number_total 3883
_reflns_threshold_expression >2sigma(I)
_cod_data_source_file c2ce06511h.txt
_cod_data_source_block 4
_cod_depositor_comments
;
The following automatic conversions were performed:

'_symmetry_cell_setting' value 'Triclinic' changed to 'triclinic'
according to /home/saulius/struct/CIF-dictionaries/cif_core.dic
dictionary named 'cif_core.dic' version 2.4.1 from 2010-06-29.

Automatic conversion script
Id: cif_fix_values 1715 2011-07-08 13:25:40Z adriana 
;
_cod_original_sg_symbol_H-M P-1
_cod_database_code 7207619

loop_
_symmetry_equiv_pos_as_xyz
'x, y, z'
'-x, -y, -z'

loop_
_atom_site_label
_atom_site_type_symbol
_atom_site_fract_x
_atom_site_fract_y
_atom_site_fract_z
_atom_site_U_iso_or_equiv
_atom_site_adp_type
_atom_site_occupancy
_atom_site_symmetry_multiplicity
_atom_site_calc_flag
_atom_site_refinement_flags
Cd1 Cd 0.44574(2) 0.40952(2) 1.30220(2) 0.04222(9) Uani 1 1 d .
N1 N 0.5584(3) 0.2599(3) 1.1276(2) 0.0451(6) Uani 1 1 d .
N2 N 0.7161(4) 0.0991(3) 0.9833(3) 0.0748(10) Uani 1 1 d .
N3 N 0.6249(3) 0.1884(3) 0.9303(3) 0.0467(6) Uani 1 1 d .
N4 N 0.5233(4) 0.1056(3) 0.6005(3) 0.0597(8) Uani 1 1 d .
N5 N 0.3760(5) 0.1251(4) 0.6486(3) 0.0798(11) Uani 1 1 d .
N6 N 0.4433(3) 0.2565(3) 0.4724(3) 0.0504(7) Uani 1 1 d .
O1 O 0.2846(3) 0.5219(3) 1.2094(3) 0.0660(7) Uani 1 1 d .
O2 O 0.1779(3) 0.3750(3) 1.3321(3) 0.0795(8) Uani 1 1 d .
O3 O -0.3159(2) 0.3944(2) 1.3134(2) 0.0535(6) Uani 1 1 d .
O4 O -0.3919(2) 0.5344(2) 1.1735(2) 0.0527(6) Uani 1 1 d .
O5 O 0.3168(3) 0.5892(2) 1.4449(2) 0.0607(6) Uani 1 1 d D
H1W H 0.3255 0.5772 1.5175 0.091 Uiso 1 1 d RD
H2W H 0.2285 0.6038 1.4539 0.091 Uiso 1 1 d RD
O6 O 1.0183(4) 0.7474(5) 0.4942(4) 0.165(2) Uani 1 1 d D
H3W H 1.0217 0.7515 0.4198 0.247 Uiso 1 1 d RD
H4W H 0.9544 0.7135 0.5484 0.247 Uiso 1 1 d RD
C1 C 0.0585(3) 0.5291(3) 1.2015(3) 0.0431(7) Uani 1 1 d .
C2 C -0.0614(3) 0.4810(3) 1.2398(3) 0.0399(7) Uani 1 1 d .
H2 H -0.0693 0.4112 1.3006 0.048 Uiso 1 1 calc R
C3 C -0.1697(3) 0.5363(3) 1.1879(3) 0.0381(7) Uani 1 1 d .
C4 C -0.1571(3) 0.6399(3) 1.0976(3) 0.0447(7) Uani 1 1 d .
H4 H -0.2299 0.6765 1.0628 0.054 Uiso 1 1 calc R
C5 C -0.0386(3) 0.6904(3) 1.0576(4) 0.0504(8) Uani 1 1 d .
C6 C 0.0678(3) 0.6338(3) 1.1108(3) 0.0511(8) Uani 1 1 d .
H6 H 0.1481 0.6666 1.0853 0.061 Uiso 1 1 calc R
C7 C 0.1811(4) 0.4704(4) 1.2531(4) 0.0544(9) Uani 1 1 d .
C8 C -0.3003(3) 0.4851(3) 1.2273(3) 0.0417(7) Uani 1 1 d .
C9 C -0.0256(4) 0.8015(4) 0.9568(4) 0.0781(12) Uani 1 1 d .
H9A H -0.0194 0.8747 0.9935 0.117 Uiso 1 1 calc R
H9B H -0.1111 0.8298 0.9339 0.117 Uiso 1 1 calc R
H9C H 0.0622 0.7709 0.8788 0.117 Uiso 1 1 calc R
C10 C 0.6704(4) 0.1472(4) 1.1016(4) 0.0634(10) Uani 1 1 d .
H10 H 0.7127 0.1060 1.1625 0.076 Uiso 1 1 calc R
C11 C 0.5336(4) 0.2836(3) 1.0164(3) 0.0435(7) Uani 1 1 d .
H11 H 0.4622 0.3567 1.0013 0.052 Uiso 1 1 calc R
C12 C 0.6352(4) 0.1680(3) 0.7982(3) 0.0552(9) Uani 1 1 d .
H12A H 0.7362 0.1563 0.7350 0.066 Uiso 1 1 calc R
H12B H 0.5710 0.2454 0.7714 0.066 Uiso 1 1 calc R
C13 C 0.5903(6) 0.0475(4) 0.7982(4) 0.0762(13) Uani 1 1 d .
H13A H 0.4855 0.0647 0.8527 0.091 Uiso 1 1 calc R
H13B H 0.6447 -0.0265 0.8379 0.091 Uiso 1 1 calc R
C14 C 0.6188(6) 0.0090(4) 0.6601(4) 0.0796(14) Uani 1 1 d .
H14A H 0.7216 -0.0002 0.6033 0.096 Uiso 1 1 calc R
H14B H 0.6031 -0.0767 0.6651 0.096 Uiso 1 1 calc R
C15 C 0.5611(4) 0.1831(3) 0.4964(3) 0.0553(9) Uani 1 1 d .
H15 H 0.6575 0.1857 0.4467 0.066 Uiso 1 1 calc R
C16 C 0.3336(5) 0.2161(4) 0.5688(4) 0.0652(10) Uani 1 1 d .
H16 H 0.2351 0.2506 0.5778 0.078 Uiso 1 1 calc R

loop_
_atom_site_aniso_label
_atom_site_aniso_U_11
_atom_site_aniso_U_22
_atom_site_aniso_U_33
_atom_site_aniso_U_23
_atom_site_aniso_U_13
_atom_site_aniso_U_12
Cd1 0.03798(14) 0.05474(16) 0.04303(15) 0.00158(10) -0.02191(10) -0.01807(11)
N1 0.0466(16) 0.0521(17) 0.0440(15) -0.0009(12) -0.0244(13) -0.0151(13)
N2 0.091(3) 0.060(2) 0.069(2) -0.0071(17) -0.049(2) 0.0096(18)
N3 0.0617(18) 0.0401(15) 0.0432(15) 0.0019(12) -0.0288(14) -0.0114(13)
N4 0.102(3) 0.0489(18) 0.0430(17) 0.0042(14) -0.0363(18) -0.0324(18)
N5 0.110(3) 0.075(2) 0.052(2) 0.0028(18) -0.019(2) -0.042(2)
N6 0.0584(18) 0.0615(18) 0.0454(16) 0.0059(13) -0.0274(14) -0.0288(15)
O1 0.0442(14) 0.0857(18) 0.0869(19) -0.0064(15) -0.0405(13) -0.0210(13)
O2 0.0553(16) 0.105(2) 0.089(2) 0.0285(18) -0.0489(16) -0.0230(16)
O3 0.0529(14) 0.0730(16) 0.0499(14) 0.0136(12) -0.0275(11) -0.0341(12)
O4 0.0366(12) 0.0704(15) 0.0635(15) 0.0079(12) -0.0312(11) -0.0199(11)
O5 0.0611(15) 0.0742(17) 0.0455(13) -0.0065(12) -0.0240(12) -0.0119(13)
O6 0.074(2) 0.214(5) 0.162(4) 0.108(4) -0.045(3) -0.035(3)
C1 0.0302(16) 0.0523(19) 0.0505(19) -0.0089(15) -0.0197(14) -0.0083(14)
C2 0.0346(16) 0.0488(18) 0.0407(17) 0.0011(14) -0.0201(14) -0.0116(14)
C3 0.0291(15) 0.0511(18) 0.0384(16) -0.0051(14) -0.0155(13) -0.0121(13)
C4 0.0316(16) 0.0502(19) 0.0516(19) -0.0027(15) -0.0208(15) -0.0045(14)
C5 0.0344(17) 0.0437(19) 0.068(2) 0.0024(16) -0.0192(16) -0.0078(15)
C6 0.0327(17) 0.051(2) 0.073(2) -0.0016(18) -0.0209(16) -0.0163(15)
C7 0.0358(18) 0.074(3) 0.061(2) -0.013(2) -0.0287(17) -0.0073(18)
C8 0.0332(16) 0.055(2) 0.0403(17) -0.0079(15) -0.0129(14) -0.0156(15)
C9 0.061(3) 0.058(2) 0.108(3) 0.027(2) -0.035(2) -0.017(2)
C10 0.071(3) 0.063(2) 0.060(2) 0.0053(19) -0.044(2) -0.004(2)
C11 0.0480(18) 0.0435(18) 0.0457(18) 0.0020(15) -0.0267(16) -0.0122(15)
C12 0.079(3) 0.047(2) 0.0401(18) 0.0021(15) -0.0264(18) -0.0162(18)
C13 0.144(4) 0.055(2) 0.052(2) 0.0127(18) -0.057(3) -0.038(3)
C14 0.152(4) 0.043(2) 0.062(2) 0.0075(18) -0.065(3) -0.026(2)
C15 0.074(3) 0.058(2) 0.052(2) 0.0091(17) -0.0352(19) -0.032(2)
C16 0.071(3) 0.074(3) 0.055(2) -0.010(2) -0.017(2) -0.032(2)

loop_
_atom_type_symbol
_atom_type_description
_atom_type_scat_dispersion_real
_atom_type_scat_dispersion_imag
_atom_type_scat_source
C C 0.0033 0.0016 'International Tables Vol C Tables 4.2.6.8 and 6.1.1.4'
H H 0.0000 0.0000 'International Tables Vol C Tables 4.2.6.8 and 6.1.1.4'
Cd Cd -0.8075 1.2024 'International Tables Vol C Tables 4.2.6.8 and 6.1.1.4'
N N 0.0061 0.0033 'International Tables Vol C Tables 4.2.6.8 and 6.1.1.4'
O O 0.0106 0.0060 'International Tables Vol C Tables 4.2.6.8 and 6.1.1.4'

loop_
_geom_angle_atom_site_label_1
_geom_angle_atom_site_label_2
_geom_angle_atom_site_label_3
_geom_angle
_geom_angle_site_symmetry_1
_geom_angle_site_symmetry_3
O1 Cd1 N6 135.27(10) . 1_556
O1 Cd1 O5 81.08(9) . .
N6 Cd1 O5 93.46(9) 1_556 .
O1 Cd1 N1 88.03(9) . .
N6 Cd1 N1 97.75(9) 1_556 .
O5 Cd1 N1 168.05(8) . .
O1 Cd1 O4 89.87(9) . 1_655
N6 Cd1 O4 134.39(8) 1_556 1_655
O5 Cd1 O4 86.76(9) . 1_655
N1 Cd1 O4 88.32(9) . 1_655
O1 Cd1 O3 143.47(9) . 1_655
N6 Cd1 O3 80.75(9) 1_556 1_655
O5 Cd1 O3 92.62(8) . 1_655
N1 Cd1 O3 93.24(8) . 1_655
O4 Cd1 O3 53.72(7) 1_655 1_655
C11 N1 C10 103.0(3) . .
C11 N1 Cd1 123.8(2) . .
C10 N1 Cd1 132.5(2) . .
C10 N2 N3 102.7(3) . .
C11 N3 N2 109.4(3) . .
C11 N3 C12 130.2(3) . .
N2 N3 C12 120.3(3) . .
C15 N4 N5 109.7(3) . .
C15 N4 C14 128.4(4) . .
N5 N4 C14 121.9(3) . .
C16 N5 N4 102.6(3) . .
C15 N6 C16 102.1(3) . .
C15 N6 Cd1 125.2(2) . 1_554
C16 N6 Cd1 132.7(3) . 1_554
C7 O1 Cd1 106.4(2) . .
C8 O3 Cd1 89.92(17) . 1_455
C8 O4 Cd1 94.78(19) . 1_455
Cd1 O5 H1W 115.3 . .
Cd1 O5 H2W 103.4 . .
H1W O5 H2W 111.6 . .
H3W O6 H4W 113.6 . .
C2 C1 C6 118.9(3) . .
C2 C1 C7 122.3(3) . .
C6 C1 C7 118.8(3) . .
C1 C2 C3 120.3(3) . .
C1 C2 H2 119.8 . .
C3 C2 H2 119.8 . .
C4 C3 C2 119.5(3) . .
C4 C3 C8 119.2(3) . .
C2 C3 C8 121.3(3) . .
C3 C4 C5 121.5(3) . .
C3 C4 H4 119.2 . .
C5 C4 H4 119.2 . .
C6 C5 C4 117.9(3) . .
C6 C5 C9 121.5(3) . .
C4 C5 C9 120.6(3) . .
C5 C6 C1 121.9(3) . .
C5 C6 H6 119.0 . .
C1 C6 H6 119.0 . .
O2 C7 O1 123.3(3) . .
O2 C7 C1 120.6(3) . .
O1 C7 C1 116.1(3) . .
O4 C8 O3 121.5(3) . .
O4 C8 C3 118.9(3) . .
O3 C8 C3 119.7(3) . .
C5 C9 H9A 109.5 . .
C5 C9 H9B 109.5 . .
H9A C9 H9B 109.5 . .
C5 C9 H9C 109.5 . .
H9A C9 H9C 109.5 . .
H9B C9 H9C 109.5 . .
N2 C10 N1 114.7(3) . .
N2 C10 H10 122.6 . .
N1 C10 H10 122.6 . .
N3 C11 N1 110.2(3) . .
N3 C11 H11 124.9 . .
N1 C11 H11 124.9 . .
N3 C12 C13 110.3(3) . .
N3 C12 H12A 109.6 . .
C13 C12 H12A 109.6 . .
N3 C12 H12B 109.6 . .
C13 C12 H12B 109.6 . .
H12A C12 H12B 108.1 . .
C12 C13 C14 113.1(3) . .
C12 C13 H13A 109.0 . .
C14 C13 H13A 109.0 . .
C12 C13 H13B 109.0 . .
C14 C13 H13B 109.0 . .
H13A C13 H13B 107.8 . .
N4 C14 C13 113.0(3) . .
N4 C14 H14A 109.0 . .
C13 C14 H14A 109.0 . .
N4 C14 H14B 109.0 . .
C13 C14 H14B 109.0 . .
H14A C14 H14B 107.8 . .
N4 C15 N6 110.6(3) . .
N4 C15 H15 124.7 . .
N6 C15 H15 124.7 . .
N5 C16 N6 115.0(4) . .
N5 C16 H16 122.5 . .
N6 C16 H16 122.5 . .

loop_
_geom_bond_atom_site_label_1
_geom_bond_atom_site_label_2
_geom_bond_distance
_geom_bond_site_symmetry_2
Cd1 O1 2.233(2) .
Cd1 N6 2.304(3) 1_556
Cd1 O5 2.326(2) .
Cd1 N1 2.335(3) .
Cd1 O4 2.370(2) 1_655
Cd1 O3 2.471(2) 1_655
N1 C11 1.327(4) .
N1 C10 1.335(4) .
N2 C10 1.312(5) .
N2 N3 1.356(4) .
N3 C11 1.320(4) .
N3 C12 1.461(4) .
N4 C15 1.317(4) .
N4 N5 1.346(5) .
N4 C14 1.461(5) .
N5 C16 1.304(5) .
N6 C15 1.321(4) .
N6 C16 1.348(4) .
N6 Cd1 2.304(3) 1_554
O1 C7 1.255(4) .
O2 C7 1.242(4) .
O3 C8 1.258(4) .
O3 Cd1 2.471(2) 1_455
O4 C8 1.251(4) .
O4 Cd1 2.370(2) 1_455
O5 H1W 0.8299 .
O5 H2W 0.8400 .
O6 H3W 0.8036 .
O6 H4W 0.8374 .
C1 C2 1.383(4) .
C1 C6 1.390(5) .
C1 C7 1.512(4) .
C2 C3 1.386(4) .
C2 H2 0.9300 .
C3 C4 1.382(4) .
C3 C8 1.501(4) .
C4 C5 1.384(4) .
C4 H4 0.9300 .
C5 C6 1.382(4) .
C5 C9 1.506(5) .
C6 H6 0.9300 .
C9 H9A 0.9600 .
C9 H9B 0.9600 .
C9 H9C 0.9600 .
C10 H10 0.9300 .
C11 H11 0.9300 .
C12 C13 1.505(5) .
C12 H12A 0.9700 .
C12 H12B 0.9700 .
C13 C14 1.522(5) .
C13 H13A 0.9700 .
C13 H13B 0.9700 .
C14 H14A 0.9700 .
C14 H14B 0.9700 .
C15 H15 0.9300 .
C16 H16 0.9300 .

loop_
_geom_hbond_atom_site_label_D
_geom_hbond_atom_site_label_H
_geom_hbond_atom_site_label_A
_geom_hbond_distance_DH
_geom_hbond_distance_HA
_geom_hbond_distance_DA
_geom_hbond_angle_DHA
_geom_hbond_site_symmetry_A
O6 H4W O2 0.84 1.88 2.716(5) 175.7 2_667
O5 H2W O6 0.84 2.12 2.853(4) 146.0 1_456
O5 H1W O3 0.83 1.89 2.694(3) 162.6 2_568

loop_
_geom_torsion_atom_site_label_1
_geom_torsion_atom_site_label_2
_geom_torsion_atom_site_label_3
_geom_torsion_atom_site_label_4
_geom_torsion
_geom_torsion_site_symmetry_1
O1 Cd1 N1 C11 14.4(2) .
N6 Cd1 N1 C11 149.8(2) 1_556
O5 Cd1 N1 C11 -9.8(6) .
O4 Cd1 N1 C11 -75.6(2) 1_655
O3 Cd1 N1 C11 -129.1(2) 1_655
O1 Cd1 N1 C10 -176.5(3) .
N6 Cd1 N1 C10 -41.0(3) 1_556
O5 Cd1 N1 C10 159.3(4) .
O4 Cd1 N1 C10 93.6(3) 1_655
O3 Cd1 N1 C10 40.1(3) 1_655
C10 N2 N3 C11 1.0(4) .
C10 N2 N3 C12 -177.4(3) .
C15 N4 N5 C16 -0.5(4) .
C14 N4 N5 C16 -179.5(3) .
N6 Cd1 O1 C7 -11.7(3) 1_556
O5 Cd1 O1 C7 -97.6(2) .
N1 Cd1 O1 C7 87.3(2) .
O4 Cd1 O1 C7 175.6(2) 1_655
O3 Cd1 O1 C7 -179.92(19) 1_655
C6 C1 C2 C3 0.3(5) .
C7 C1 C2 C3 -178.8(3) .
C1 C2 C3 C4 0.0(4) .
C1 C2 C3 C8 179.6(3) .
C2 C3 C4 C5 -0.2(5) .
C8 C3 C4 C5 -179.7(3) .
C3 C4 C5 C6 0.1(5) .
C3 C4 C5 C9 178.7(3) .
C4 C5 C6 C1 0.2(5) .
C9 C5 C6 C1 -178.4(3) .
C2 C1 C6 C5 -0.4(5) .
C7 C1 C6 C5 178.7(3) .
Cd1 O1 C7 O2 -0.3(4) .
Cd1 O1 C7 C1 -178.9(2) .
C2 C1 C7 O2 0.5(5) .
C6 C1 C7 O2 -178.5(3) .
C2 C1 C7 O1 179.1(3) .
C6 C1 C7 O1 0.1(5) .
Cd1 O4 C8 O3 3.4(3) 1_455
Cd1 O4 C8 C3 -176.3(2) 1_455
Cd1 O3 C8 O4 -3.2(3) 1_455
Cd1 O3 C8 C3 176.5(2) 1_455
C4 C3 C8 O4 2.6(4) .
C2 C3 C8 O4 -177.0(3) .
C4 C3 C8 O3 -177.1(3) .
C2 C3 C8 O3 3.3(4) .
N3 N2 C10 N1 -0.4(5) .
C11 N1 C10 N2 -0.4(4) .
Cd1 N1 C10 N2 -171.1(3) .
N2 N3 C11 N1 -1.3(4) .
C12 N3 C11 N1 176.9(3) .
C10 N1 C11 N3 1.0(4) .
Cd1 N1 C11 N3 172.77(19) .
C11 N3 C12 C13 -112.0(4) .
N2 N3 C12 C13 66.0(4) .
N3 C12 C13 C14 -172.0(3) .
C15 N4 C14 C13 113.4(4) .
N5 N4 C14 C13 -67.7(5) .
C12 C13 C14 N4 -67.9(5) .
N5 N4 C15 N6 0.6(4) .
C14 N4 C15 N6 179.6(3) .
C16 N6 C15 N4 -0.5(4) .
Cd1 N6 C15 N4 180.0(2) 1_554
N4 N5 C16 N6 0.1(4) .
C15 N6 C16 N5 0.2(4) .
Cd1 N6 C16 N5 179.7(2) 1_554
